data_2228986
loop_
_publ_author_name
'Zhao, Xi-Zai'
'Jia, Jing-Jing'
'Ou-Yang, Miao'
'Huang, Fu-Ping'
'Jiang, Yi-Min'

_publ_section_title
;
 1-[2-(Pyrazin-2-ylsulfanyl)ethyl]pyrazine-2(1<i>H</i>)-thione
;
_journal_coeditor_code BV2167
_journal_issue 2
_journal_name_full 'Acta Crystallographica Section E'
_journal_page_first o418
_journal_paper_doi 10.1107/S1600536811001474
_journal_volume 67
_journal_year 2011
_chemical_formula_iupac 'C10 H10 N4 S2'
_chemical_formula_moiety 'C10 H10 N4 S2'
_chemical_formula_sum 'C10 H10 N4 S2'
_chemical_formula_weight 250.34
_chemical_name_systematic
;
1-[2-(Pyrazin-2-ylsulfanyl)ethyl]pyrazine-2(1<i>H</i>)-thione
;
_space_group_IT_number 14
_symmetry_cell_setting monoclinic
_symmetry_space_group_name_Hall '-P 2yn'
_symmetry_space_group_name_H-M 'P 1 21/n 1'
_atom_sites_solution_hydrogens geom
_atom_sites_solution_primary direct
_atom_sites_solution_secondary difmap
_audit_creation_method SHELXL-97
_cell_angle_alpha 90.00
_cell_angle_beta 92.628(9)
_cell_angle_gamma 90.00
_cell_formula_units_Z 4
_cell_length_a 9.762(7)
_cell_length_b 11.737(9)
_cell_length_c 10.129(8)
_cell_measurement_reflns_used 3231
_cell_measurement_temperature 296(2)
_cell_measurement_theta_max 27.91
_cell_measurement_theta_min 2.66
_cell_volume 1159.3(15)
_computing_cell_refinement 'SAINT (Bruker, 1997)'
_computing_data_collection 'SMART (Bruker, 1997)'
_computing_data_reduction 'SAINT (Bruker, 1997)'
_computing_molecular_graphics 'SHELXTL (Sheldrick, 2008)'
_computing_publication_material 'SHELXTL (Sheldrick, 2008)'
_computing_structure_refinement 'SHELXL97 (Sheldrick, 2008)'
_computing_structure_solution 'SHELXS97 (Sheldrick, 2008)'
_diffrn_ambient_temperature 296(2)
_diffrn_measured_fraction_theta_full 0.998
_diffrn_measured_fraction_theta_max 0.998
_diffrn_measurement_device_type 'Bruker SMART CCD area-detector'
_diffrn_measurement_method '\f and \w'
_diffrn_radiation_monochromator graphite
_diffrn_radiation_source 'fine-focus sealed tube'
_diffrn_radiation_type MoK\a
_diffrn_radiation_wavelength 0.71073
_diffrn_reflns_av_R_equivalents 0.0239
_diffrn_reflns_av_sigmaI/netI 0.0245
_diffrn_reflns_limit_h_max 11
_diffrn_reflns_limit_h_min -11
_diffrn_reflns_limit_k_max 12
_diffrn_reflns_limit_k_min -14
_diffrn_reflns_limit_l_max 10
_diffrn_reflns_limit_l_min -12
_diffrn_reflns_number 6280
_diffrn_reflns_theta_full 25.50
_diffrn_reflns_theta_max 25.50
_diffrn_reflns_theta_min 2.66
_exptl_absorpt_coefficient_mu 0.436
_exptl_absorpt_correction_T_max 0.9660
_exptl_absorpt_correction_T_min 0.8731
_exptl_absorpt_correction_type multi-scan
_exptl_absorpt_process_details '(SADABS; Bruker, 1997)'
_exptl_crystal_colour yellow
_exptl_crystal_density_diffrn 1.434
_exptl_crystal_density_method 'not measured'
_exptl_crystal_description block
_exptl_crystal_F_000 520
_exptl_crystal_size_max 0.32
_exptl_crystal_size_mid 0.20
_exptl_crystal_size_min 0.08
_refine_diff_density_max 0.222
_refine_diff_density_min -0.224
_refine_ls_extinction_method none
_refine_ls_goodness_of_fit_ref 1.060
_refine_ls_hydrogen_treatment constr
_refine_ls_matrix_type full
_refine_ls_number_parameters 145
_refine_ls_number_reflns 2160
_refine_ls_number_restraints 0
_refine_ls_restrained_S_all 1.060
_refine_ls_R_factor_all 0.0372
_refine_ls_R_factor_gt 0.0320
_refine_ls_shift/su_max 0.001
_refine_ls_shift/su_mean 0.000
_refine_ls_structure_factor_coef Fsqd
_refine_ls_weighting_details 'calc w=1/[\s^2^(Fo^2^)+(0.0390P)^2^+0.3470P] where P=(Fo^2^+2Fc^2^)/3'
_refine_ls_weighting_scheme calc
_refine_ls_wR_factor_gt 0.0816
_refine_ls_wR_factor_ref 0.0850
_reflns_number_gt 1879
_reflns_number_total 2160
_reflns_threshold_expression I>2\s(I)
_cod_data_source_file bv2167.cif
_cod_data_source_block I
_cod_original_cell_volume 1159.2(15)
_cod_original_sg_symbol_H-M 'P 21/n'
_cod_database_code 2228986
_cod_database_fobs_code 2228986

loop_
_symmetry_equiv_pos_as_xyz
'x, y, z'
'-x+1/2, y+1/2, -z+1/2'
'-x, -y, -z'
'x-1/2, -y-1/2, z-1/2'

loop_
_atom_site_type_symbol
_atom_site_label
_atom_site_fract_x
_atom_site_fract_y
_atom_site_fract_z
_atom_site_U_iso_or_equiv
_atom_site_adp_type
_atom_site_calc_flag
_atom_site_refinement_flags
_atom_site_occupancy
_atom_site_disorder_assembly
_atom_site_disorder_group
C C1 0.86032(16) 0.00044(13) 0.30816(17) 0.0373(4) Uani d . 1 . .
C C2 0.83823(17) -0.05822(14) 0.42873(18) 0.0418(4) Uani d . 1 . .
H H2 0.8326 -0.1372 0.4242 0.050 Uiso calc R 1 . .
C C3 0.83014(18) 0.10299(16) 0.54879(19) 0.0464(4) Uani d . 1 . .
H H3 0.8205 0.1393 0.6295 0.056 Uiso calc R 1 . .
C C4 0.84852(16) 0.16689(14) 0.44097(18) 0.0413(4) Uani d . 1 . .
H H4 0.8502 0.2459 0.4481 0.050 Uiso calc R 1 . .
C C5 0.8960(2) 0.18947(15) 0.20807(19) 0.0460(4) Uani d . 1 . .
H H5A 0.8572 0.2646 0.2203 0.055 Uiso calc R 1 . .
H H5B 0.8538 0.1572 0.1280 0.055 Uiso calc R 1 . .
C C6 1.0492(2) 0.20010(15) 0.19297(18) 0.0479(4) Uani d . 1 . .
H H6A 1.0649 0.2399 0.1111 0.058 Uiso calc R 1 . .
H H6B 1.0879 0.1243 0.1861 0.058 Uiso calc R 1 . .
C C7 1.08904(17) 0.41615(14) 0.29421(17) 0.0373(4) Uani d . 1 . .
C C8 1.1302(2) 0.49827(17) 0.3863(2) 0.0593(5) Uani d . 1 . .
H H8 1.1800 0.4757 0.4623 0.071 Uiso calc R 1 . .
C C9 1.0294(2) 0.63363(17) 0.2595(2) 0.0587(5) Uani d . 1 . .
H H9 1.0053 0.7093 0.2443 0.070 Uiso calc R 1 . .
C C10 0.99020(19) 0.55385(15) 0.1681(2) 0.0494(5) Uani d . 1 . .
H H10 0.9419 0.5771 0.0915 0.059 Uiso calc R 1 . .
N N1 0.86480(13) 0.11696(11) 0.32118(14) 0.0366(3) Uani d . 1 . .
N N2 0.82515(15) -0.01237(13) 0.54431(15) 0.0464(4) Uani d . 1 . .
N N3 1.01858(15) 0.44304(12) 0.18458(15) 0.0435(4) Uani d . 1 . .
N N4 1.1012(2) 0.60692(15) 0.3698(2) 0.0706(5) Uani d . 1 . .
S S2 1.13825(5) 0.27417(4) 0.32673(5) 0.04440(15) Uani d . 1 . .
S S1 0.87993(6) -0.06784(4) 0.16546(5) 0.05616(17) Uani d . 1 . .

loop_
_atom_site_aniso_label
_atom_site_aniso_U_11
_atom_site_aniso_U_22
_atom_site_aniso_U_33
_atom_site_aniso_U_12
_atom_site_aniso_U_13
_atom_site_aniso_U_23
C1 0.0380(9) 0.0282(8) 0.0447(9) -0.0010(6) -0.0081(7) -0.0002(7)
C2 0.0419(9) 0.0322(9) 0.0504(11) -0.0052(7) -0.0058(8) 0.0033(7)
C3 0.0401(9) 0.0512(11) 0.0483(10) -0.0018(8) 0.0067(8) -0.0111(9)
C4 0.0360(9) 0.0328(9) 0.0549(11) 0.0003(7) 0.0008(8) -0.0097(8)
C5 0.0614(11) 0.0279(9) 0.0477(10) -0.0020(8) -0.0083(9) 0.0071(7)
C6 0.0671(12) 0.0311(9) 0.0463(10) -0.0027(8) 0.0097(9) 0.0012(7)
C7 0.0380(9) 0.0327(8) 0.0415(9) -0.0037(7) 0.0035(7) 0.0037(7)
C8 0.0782(14) 0.0452(11) 0.0527(12) -0.0052(10) -0.0172(10) -0.0010(9)
C9 0.0630(12) 0.0311(10) 0.0815(15) 0.0021(8) -0.0012(11) 0.0003(10)
C10 0.0481(10) 0.0384(10) 0.0610(12) 0.0015(8) -0.0052(9) 0.0091(8)
N1 0.0382(7) 0.0266(7) 0.0445(8) 0.0006(5) -0.0043(6) 0.0001(6)
N2 0.0426(8) 0.0493(9) 0.0473(9) -0.0054(7) 0.0015(7) 0.0029(7)
N3 0.0496(9) 0.0339(8) 0.0464(9) -0.0016(6) -0.0042(7) 0.0035(6)
N4 0.0953(14) 0.0412(10) 0.0735(13) -0.0043(9) -0.0152(11) -0.0117(9)
S2 0.0490(3) 0.0346(3) 0.0494(3) -0.00021(18) 0.0004(2) 0.01038(18)
S1 0.0878(4) 0.0359(3) 0.0439(3) 0.0014(2) -0.0074(3) -0.00664(19)

loop_
_atom_type_symbol
_atom_type_description
_atom_type_scat_dispersion_real
_atom_type_scat_dispersion_imag
_atom_type_scat_source
C C 0.0033 0.0016 'International Tables Vol C Tables 4.2.6.8 and 6.1.1.4'
H H 0.0000 0.0000 'International Tables Vol C Tables 4.2.6.8 and 6.1.1.4'
N N 0.0061 0.0033 'International Tables Vol C Tables 4.2.6.8 and 6.1.1.4'
S S 0.1246 0.1234 'International Tables Vol C Tables 4.2.6.8 and 6.1.1.4'

loop_
_geom_angle_atom_site_label_1
_geom_angle_atom_site_label_2
_geom_angle_atom_site_label_3
_geom_angle_site_symmetry_1
_geom_angle_site_symmetry_3
_geom_angle
_geom_angle_publ_flag
N1 C1 C2 . . 113.79(15) ?
N1 C1 S1 . . 123.76(13) ?
C2 C1 S1 . . 122.45(14) ?
N2 C2 C1 . . 126.58(17) ?
N2 C2 H2 . . 116.7 ?
C1 C2 H2 . . 116.7 ?
C4 C3 N2 . . 122.43(17) ?
C4 C3 H3 . . 118.8 ?
N2 C3 H3 . . 118.8 ?
C3 C4 N1 . . 120.59(16) ?
C3 C4 H4 . . 119.7 ?
N1 C4 H4 . . 119.7 ?
N1 C5 C6 . . 111.51(15) ?
N1 C5 H5A . . 109.3 ?
C6 C5 H5A . . 109.3 ?
N1 C5 H5B . . 109.3 ?
C6 C5 H5B . . 109.3 ?
H5A C5 H5B . . 108.0 ?
C5 C6 S2 . . 114.12(13) ?
C5 C6 H6A . . 108.7 ?
S2 C6 H6A . . 108.7 ?
C5 C6 H6B . . 108.7 ?
S2 C6 H6B . . 108.7 ?
H6A C6 H6B . . 107.6 ?
N3 C7 C8 . . 121.60(17) ?
N3 C7 S2 . . 120.77(13) ?
C8 C7 S2 . . 117.60(15) ?
N4 C8 C7 . . 122.3(2) ?
N4 C8 H8 . . 118.9 ?
C7 C8 H8 . . 118.9 ?
N4 C9 C10 . . 122.09(19) ?
N4 C9 H9 . . 119.0 ?
C10 C9 H9 . . 119.0 ?
N3 C10 C9 . . 122.29(19) ?
N3 C10 H10 . . 118.9 ?
C9 C10 H10 . . 118.9 ?
C4 N1 C1 . . 120.57(14) ?
C4 N1 C5 . . 118.78(15) ?
C1 N1 C5 . . 120.53(14) ?
C2 N2 C3 . . 116.02(16) ?
C7 N3 C10 . . 115.77(16) ?
C8 N4 C9 . . 115.98(18) ?
C7 S2 C6 . . 101.42(9) ?

loop_
_geom_bond_atom_site_label_1
_geom_bond_atom_site_label_2
_geom_bond_site_symmetry_2
_geom_bond_distance
_geom_bond_publ_flag
C1 N1 . 1.374(2) ?
C1 C2 . 1.427(3) ?
C1 S1 . 1.671(2) ?
C2 N2 . 1.300(2) ?
C2 H2 . 0.9300 ?
C3 C4 . 1.344(3) ?
C3 N2 . 1.356(3) ?
C3 H3 . 0.9300 ?
C4 N1 . 1.363(2) ?
C4 H4 . 0.9300 ?
C5 N1 . 1.470(2) ?
C5 C6 . 1.515(3) ?
C5 H5A . 0.9700 ?
C5 H5B . 0.9700 ?
C6 S2 . 1.800(2) ?
C6 H6A . 0.9700 ?
C6 H6B . 0.9700 ?
C7 N3 . 1.317(2) ?
C7 C8 . 1.388(3) ?
C7 S2 . 1.761(2) ?
C8 N4 . 1.315(3) ?
C8 H8 . 0.9300 ?
C9 N4 . 1.328(3) ?
C9 C10 . 1.359(3) ?
C9 H9 . 0.9300 ?
C10 N3 . 1.339(2) ?
C10 H10 . 0.9300 ?

loop_
_geom_hbond_atom_site_label_D
_geom_hbond_atom_site_label_H
_geom_hbond_atom_site_label_A
_geom_hbond_site_symmetry_A
_geom_hbond_distance_DH
_geom_hbond_distance_HA
_geom_hbond_distance_DA
_geom_hbond_angle_DHA
C4 H4 N4 3_766 0.93 2.56 3.298(3) 137
C2 H2 S2 3_756 0.93 2.99 3.544(3) 119
C3 H3 S2 4_566 0.93 2.92 3.741(3) 148
C8 H8 S1 4_666 0.93 2.97 3.738(3) 140
C9 H9 S1 1_565 0.93 2.98 3.897(3) 169

loop_
_geom_torsion_atom_site_label_1
_geom_torsion_atom_site_label_2
_geom_torsion_atom_site_label_3
_geom_torsion_atom_site_label_4
_geom_torsion_site_symmetry_1
_geom_torsion_site_symmetry_2
_geom_torsion_site_symmetry_3
_geom_torsion_site_symmetry_4
_geom_torsion
_geom_torsion_publ_flag
N1 C1 C2 N2 . . . . -1.3(3) ?
S1 C1 C2 N2 . . . . 178.29(14) ?
N2 C3 C4 N1 . . . . -0.8(3) ?
N1 C5 C6 S2 . . . . -65.89(18) ?
N3 C7 C8 N4 . . . . 0.2(3) ?
S2 C7 C8 N4 . . . . 178.53(18) ?
N4 C9 C10 N3 . . . . 1.5(3) ?
C3 C4 N1 C1 . . . . 1.1(2) ?
C3 C4 N1 C5 . . . . -175.01(16) ?
C2 C1 N1 C4 . . . . -0.2(2) ?
S1 C1 N1 C4 . . . . -179.72(12) ?
C2 C1 N1 C5 . . . . 175.90(15) ?
S1 C1 N1 C5 . . . . -3.6(2) ?
C6 C5 N1 C4 . . . . 92.37(18) ?
C6 C5 N1 C1 . . . . -83.77(19) ?
C1 C2 N2 C3 . . . . 1.6(3) ?
C4 C3 N2 C2 . . . . -0.5(3) ?
C8 C7 N3 C10 . . . . 0.2(3) ?
S2 C7 N3 C10 . . . . -178.07(13) ?
C9 C10 N3 C7 . . . . -1.0(3) ?
C7 C8 N4 C9 . . . . 0.2(3) ?
C10 C9 N4 C8 . . . . -1.0(3) ?
N3 C7 S2 C6 . . . . -7.14(16) ?
C8 C7 S2 C6 . . . . 174.49(16) ?
C5 C6 S2 C7 . . . . -74.03(14) ?

loop_
_cod_related_entry_id
_cod_related_entry_database
_cod_related_entry_code
1 ChemSpider 30656454
